data_4036847
loop_
_publ_author_name
'Kise, Naoki'
'Hamada, Yusuke'
'Sakurai, Toshihiko'

_publ_section_title
;
 Electroreductive Intermolecular Coupling of Uracils with Aromatic
 Ketones: Synthesis of 6-Substituted and cis-5,6-Disubstituted
 5,6-Dihydro-1,3-dimethyluracils and Their Transformation to 6-Substituted
 1,3-Dimethyluracils, trans-5,6-Disubstituted
 5,6-Dihydro-1,3-dimethyluracils, and 4,5,5-Trisubstituted
 3-Methyloxazolizin-2-ones.
;
_journal_issue 12
_journal_name_full 'The Journal of organic chemistry'
_journal_page_first 5101
_journal_page_last 5119
_journal_paper_doi 10.1021/acs.joc.6b00670
_journal_volume 81
_journal_year 2016
_chemical_formula_moiety 'C19 H17 F3 N2 O3'
_chemical_formula_sum 'C19 H17 F3 N2 O3'
_chemical_formula_weight 378.35
_chemical_melting_point 494.5(5)
_chemical_name_systematic
; 
(R*)-2-((S*)-5,5-bis(4-fluorophenyl)-3-methyl-2-oxooxazolidin-4-yl)-2-
fluoro-N-methylacetamide
;
_space_group_IT_number 14
_space_group_name_Hall '-P 2yab'
_space_group_name_H-M_alt 'P 1 21/a 1'
_symmetry_cell_setting monoclinic
_symmetry_space_group_name_Hall '-P 2yab'
_symmetry_space_group_name_H-M 'P 1 21/a 1'
_atom_sites_solution_hydrogens geom
_atom_sites_solution_primary direct
_atom_sites_solution_secondary difmap
_audit_creation_method SHELXL-97
_cell_angle_alpha 90.00
_cell_angle_beta 84.55(3)
_cell_angle_gamma 90.00
_cell_formula_units_Z 4
_cell_length_a 8.394(3)
_cell_length_b 24.341(7)
_cell_length_c 9.028(3)
_cell_measurement_reflns_used 16541
_cell_measurement_temperature 298(2)
_cell_measurement_theta_max 27.6
_cell_measurement_theta_min 3.2
_cell_volume 1836.2(10)
_computing_cell_refinement PROCESS-AUTO
_computing_data_collection PROCESS-AUTO
_computing_data_reduction PROCESS-AUTO
_computing_publication_material yadokari-XG
_computing_structure_refinement 'SHELXL-97 (Sheldrick, 1997)'
_computing_structure_solution 'SHELXS-97 (Sheldrick, 1990)'
_diffrn_ambient_temperature 298(2)
_diffrn_detector_area_resol_mean 10.00
_diffrn_measured_fraction_theta_full 0.995
_diffrn_measured_fraction_theta_max 0.995
_diffrn_measurement_device_type 'Rigaku RAXIS-RAPID'
_diffrn_measurement_method \w
_diffrn_radiation_monochromator graphite
_diffrn_radiation_source 'fine-focus sealed tube'
_diffrn_radiation_type MoK\a
_diffrn_radiation_wavelength 0.71075
_diffrn_reflns_av_R_equivalents 0.0419
_diffrn_reflns_av_sigmaI/netI 0.0312
_diffrn_reflns_limit_h_max 10
_diffrn_reflns_limit_h_min -10
_diffrn_reflns_limit_k_max 31
_diffrn_reflns_limit_k_min -31
_diffrn_reflns_limit_l_max 11
_diffrn_reflns_limit_l_min -11
_diffrn_reflns_number 17848
_diffrn_reflns_theta_full 27.48
_diffrn_reflns_theta_max 27.48
_diffrn_reflns_theta_min 3.28
_exptl_absorpt_coefficient_mu 0.113
_exptl_absorpt_correction_T_max 0.9722
_exptl_absorpt_correction_T_min 0.9455
_exptl_absorpt_correction_type multi-scan
_exptl_absorpt_process_details
;
    Higashi, T. (1995). Program for Absorption Correction.
    Rigaku Corporation, Tokyo, Japan.
;
_exptl_crystal_colour colorless
_exptl_crystal_density_diffrn 1.369
_exptl_crystal_density_method 'not measured'
_exptl_crystal_description block
_exptl_crystal_F_000 784
_exptl_crystal_size_max 0.50
_exptl_crystal_size_mid 0.50
_exptl_crystal_size_min 0.25
_refine_diff_density_max 0.204
_refine_diff_density_min -0.199
_refine_diff_density_rms 0.037
_refine_ls_extinction_method none
_refine_ls_goodness_of_fit_ref 1.059
_refine_ls_hydrogen_treatment refall
_refine_ls_matrix_type full
_refine_ls_number_parameters 250
_refine_ls_number_reflns 4200
_refine_ls_number_restraints 0
_refine_ls_restrained_S_all 1.059
_refine_ls_R_factor_all 0.0687
_refine_ls_R_factor_gt 0.0495
_refine_ls_shift/su_max 0.001
_refine_ls_shift/su_mean 0.000
_refine_ls_structure_factor_coef Fsqd
_refine_ls_weighting_details 'calc w=1/[\s^2^(Fo^2^)+(0.0594P)^2^+0.3496P] where P=(Fo^2^+2Fc^2^)/3'
_refine_ls_weighting_scheme calc
_refine_ls_wR_factor_gt 0.1210
_refine_ls_wR_factor_ref 0.1295
_reflns_number_gt 3192
_reflns_number_total 4200
_reflns_threshold_expression >2sigma(I)
_cod_data_source_file jo6b00670_si_019.cif
_cod_data_source_block threo12l
_cod_depositor_comments
;
The following automatic conversions were performed:

data item '_chemical_melting_point' value '494-495' was changed to
'494.5(5)' -- the average value was taken and precision was
estimated.

Automatic conversion script
Id: cif_fix_values 6909 2019-04-08 15:41:33Z antanas 
;
_cod_original_sg_symbol_H-M 'P 21/a'
_cod_database_code 4036847

loop_
_symmetry_equiv_pos_as_xyz
'x, y, z'
'-x+1/2, y+1/2, -z'
'-x, -y, -z'
'x-1/2, -y-1/2, z'

loop_
_atom_site_label
_atom_site_type_symbol
_atom_site_fract_x
_atom_site_fract_y
_atom_site_fract_z
_atom_site_U_iso_or_equiv
_atom_site_adp_type
_atom_site_occupancy
_atom_site_symmetry_multiplicity
_atom_site_calc_flag
_atom_site_refinement_flags
O1 O 0.20086(13) 0.38283(5) 0.39680(11) 0.0472(3) Uani 1 1 d .
C1 C 0.2033(2) 0.43080(8) 0.47398(19) 0.0555(4) Uani 1 1 d .
O2 O 0.1376(2) 0.43582(7) 0.59785(15) 0.0876(5) Uani 1 1 d .
N1 N 0.28850(18) 0.46863(6) 0.39146(16) 0.0520(4) Uani 1 1 d .
C2 C 0.3079(3) 0.52477(8) 0.4436(3) 0.0807(7) Uani 1 1 d .
H1 H 0.2133 0.5456 0.4298 0.121 Uiso 1 1 calc R
H2 H 0.3984 0.5414 0.3879 0.121 Uiso 1 1 calc R
H3 H 0.3247 0.5243 0.5473 0.121 Uiso 1 1 calc R
C3 C 0.32771(18) 0.44914(6) 0.23999(16) 0.0400(3) Uani 1 1 d .
H4 H 0.4358 0.4609 0.2028 0.048 Uiso 1 1 calc R
C4 C 0.2063(2) 0.46925(6) 0.13627(18) 0.0465(4) Uani 1 1 d .
H5 H 0.2257 0.4497 0.0413 0.056 Uiso 1 1 calc R
F1 F 0.05191(12) 0.45661(4) 0.19849(13) 0.0651(3) Uani 1 1 d .
C5 C 0.2228(2) 0.53041(7) 0.10649(18) 0.0482(4) Uani 1 1 d .
O3 O 0.34898(17) 0.54677(5) 0.04246(17) 0.0742(4) Uani 1 1 d .
N2 N 0.1000(2) 0.56213(6) 0.15176(17) 0.0557(4) Uani 1 1 d .
C6 C 0.1070(3) 0.62162(8) 0.1363(3) 0.0859(7) Uani 1 1 d .
H6 H 0.2107 0.6344 0.1573 0.129 Uiso 1 1 calc R
H7 H 0.0264 0.6381 0.2048 0.129 Uiso 1 1 calc R
H8 H 0.0886 0.6316 0.0364 0.129 Uiso 1 1 calc R
C7 C 0.32530(17) 0.38632(6) 0.27271(15) 0.0365(3) Uani 1 1 d .
C8 C 0.48124(18) 0.36593(6) 0.33030(15) 0.0367(3) Uani 1 1 d .
C9 C 0.63083(19) 0.38198(6) 0.26762(18) 0.0462(4) Uani 1 1 d .
H9 H 0.6389 0.4068 0.1889 0.055 Uiso 1 1 calc R
C10 C 0.7689(2) 0.36158(7) 0.3204(2) 0.0531(4) Uani 1 1 d .
H10 H 0.8693 0.3728 0.2789 0.064 Uiso 1 1 calc R
C11 C 0.7541(2) 0.32468(7) 0.43501(19) 0.0513(4) Uani 1 1 d .
F2 F 0.88871(14) 0.30475(5) 0.48876(14) 0.0765(4) Uani 1 1 d .
C12 C 0.6088(2) 0.30635(8) 0.4968(2) 0.0603(5) Uani 1 1 d .
H11 H 0.6021 0.2803 0.5725 0.072 Uiso 1 1 calc R
C13 C 0.4725(2) 0.32739(7) 0.44442(18) 0.0527(4) Uani 1 1 d .
H12 H 0.3728 0.3156 0.4862 0.063 Uiso 1 1 calc R
C14 C 0.28148(18) 0.34908(6) 0.14888(16) 0.0380(3) Uani 1 1 d .
C15 C 0.3595(2) 0.35484(7) 0.00670(17) 0.0495(4) Uani 1 1 d .
H13 H 0.4336 0.3829 -0.0131 0.059 Uiso 1 1 calc R
C16 C 0.3268(3) 0.31877(8) -0.1056(2) 0.0654(5) Uani 1 1 d .
H14 H 0.3770 0.3227 -0.2014 0.078 Uiso 1 1 calc R
C17 C 0.2191(3) 0.27734(8) -0.0721(2) 0.0708(6) Uani 1 1 d .
F3 F 0.1897(2) 0.24202(6) -0.18322(17) 0.1166(6) Uani 1 1 d .
C18 C 0.1426(3) 0.26980(8) 0.0657(3) 0.0684(6) Uani 1 1 d .
H15 H 0.0710 0.2409 0.0845 0.082 Uiso 1 1 calc R
C19 C 0.1734(2) 0.30610(6) 0.1775(2) 0.0507(4) Uani 1 1 d .
H16 H 0.1216 0.3018 0.2725 0.061 Uiso 1 1 calc R
H17 H 0.024(3) 0.5476(8) 0.206(2) 0.060(6) Uiso 1 1 d .

loop_
_atom_site_aniso_label
_atom_site_aniso_U_11
_atom_site_aniso_U_22
_atom_site_aniso_U_33
_atom_site_aniso_U_23
_atom_site_aniso_U_13
_atom_site_aniso_U_12
O1 0.0444(6) 0.0537(6) 0.0409(5) -0.0003(5) 0.0095(5) -0.0003(5)
C1 0.0539(10) 0.0681(11) 0.0435(8) -0.0106(8) 0.0000(7) 0.0167(9)
O2 0.0960(12) 0.1134(13) 0.0485(7) -0.0148(8) 0.0191(7) 0.0294(9)
N1 0.0579(9) 0.0457(7) 0.0526(8) -0.0171(6) -0.0066(7) 0.0064(6)
C2 0.1063(18) 0.0533(11) 0.0887(15) -0.0317(11) -0.0411(13) 0.0190(11)
C3 0.0399(8) 0.0344(7) 0.0451(8) -0.0040(6) -0.0009(6) 0.0002(6)
C4 0.0473(9) 0.0418(8) 0.0499(8) 0.0015(7) -0.0014(7) 0.0023(7)
F1 0.0445(6) 0.0602(6) 0.0915(8) 0.0198(6) -0.0109(5) -0.0079(4)
C5 0.0492(10) 0.0459(8) 0.0477(9) 0.0076(7) 0.0049(7) 0.0068(7)
O3 0.0622(9) 0.0609(8) 0.0928(10) 0.0253(7) 0.0268(7) 0.0074(6)
N2 0.0564(9) 0.0483(8) 0.0597(9) 0.0101(7) 0.0081(7) 0.0124(7)
C6 0.1015(18) 0.0495(11) 0.1026(17) 0.0132(11) 0.0116(14) 0.0255(11)
C7 0.0389(8) 0.0359(7) 0.0333(7) -0.0009(6) 0.0035(6) -0.0016(6)
C8 0.0424(8) 0.0337(7) 0.0333(6) -0.0048(5) -0.0005(6) -0.0015(6)
C9 0.0443(9) 0.0415(8) 0.0508(9) 0.0076(7) 0.0051(7) 0.0015(7)
C10 0.0417(9) 0.0484(9) 0.0679(11) 0.0034(8) 0.0020(8) 0.0012(7)
C11 0.0496(10) 0.0522(9) 0.0538(9) -0.0026(8) -0.0126(8) 0.0081(7)
F2 0.0567(7) 0.0882(8) 0.0872(8) 0.0144(7) -0.0202(6) 0.0143(6)
C12 0.0608(12) 0.0696(12) 0.0512(10) 0.0199(9) -0.0079(8) 0.0011(9)
C13 0.0472(10) 0.0631(10) 0.0473(9) 0.0155(8) -0.0026(7) -0.0054(8)
C14 0.0393(8) 0.0333(7) 0.0419(7) -0.0020(6) -0.0065(6) 0.0035(6)
C15 0.0538(10) 0.0511(9) 0.0429(8) -0.0058(7) -0.0012(7) 0.0026(7)
C16 0.0774(14) 0.0750(13) 0.0444(9) -0.0162(9) -0.0097(9) 0.0194(11)
C17 0.0858(15) 0.0565(11) 0.0761(14) -0.0276(10) -0.0387(12) 0.0106(10)
F3 0.1523(15) 0.1015(10) 0.1043(11) -0.0595(9) -0.0560(10) 0.0049(10)
C18 0.0764(14) 0.0479(10) 0.0855(14) -0.0083(10) -0.0314(11) -0.0109(9)
C19 0.0511(10) 0.0431(8) 0.0595(10) 0.0016(7) -0.0126(8) -0.0051(7)

loop_
_atom_type_symbol
_atom_type_description
_atom_type_scat_dispersion_real
_atom_type_scat_dispersion_imag
_atom_type_scat_source
C C 0.0033 0.0016 'International Tables Vol C Tables 4.2.6.8 and 6.1.1.4'
H H 0.0000 0.0000 'International Tables Vol C Tables 4.2.6.8 and 6.1.1.4'
N N 0.0061 0.0033 'International Tables Vol C Tables 4.2.6.8 and 6.1.1.4'
O O 0.0106 0.0060 'International Tables Vol C Tables 4.2.6.8 and 6.1.1.4'
F F 0.0171 0.0103 'International Tables Vol C Tables 4.2.6.8 and 6.1.1.4'

loop_
_geom_angle_atom_site_label_1
_geom_angle_atom_site_label_2
_geom_angle_atom_site_label_3
_geom_angle
C1 O1 C7 107.37(12)
O2 C1 N1 128.04(18)
O2 C1 O1 122.29(19)
N1 C1 O1 109.67(13)
C1 N1 C3 110.96(13)
C1 N1 C2 122.12(16)
C3 N1 C2 125.88(16)
N1 C2 H1 109.5
N1 C2 H2 109.5
H1 C2 H2 109.5
N1 C2 H3 109.5
H1 C2 H3 109.5
H2 C2 H3 109.5
N1 C3 C4 111.52(13)
N1 C3 C7 98.30(11)
C4 C3 C7 115.68(12)
N1 C3 H4 110.3
C4 C3 H4 110.3
C7 C3 H4 110.3
F1 C4 C5 110.66(13)
F1 C4 C3 109.28(13)
C5 C4 C3 111.59(13)
F1 C4 H5 108.4
C5 C4 H5 108.4
C3 C4 H5 108.4
O3 C5 N2 124.79(16)
O3 C5 C4 117.61(14)
N2 C5 C4 117.60(15)
C5 N2 C6 121.89(17)
C5 N2 H17 117.3(13)
C6 N2 H17 119.7(13)
N2 C6 H6 109.5
N2 C6 H7 109.5
H6 C6 H7 109.5
N2 C6 H8 109.5
H6 C6 H8 109.5
H7 C6 H8 109.5
O1 C7 C14 109.03(12)
O1 C7 C8 106.99(11)
C14 C7 C8 109.37(11)
O1 C7 C3 101.43(11)
C14 C7 C3 116.63(12)
C8 C7 C3 112.67(12)
C9 C8 C13 118.40(14)
C9 C8 C7 122.67(13)
C13 C8 C7 118.83(13)
C8 C9 C10 120.93(15)
C8 C9 H9 119.5
C10 C9 H9 119.5
C11 C10 C9 118.48(16)
C11 C10 H10 120.8
C9 C10 H10 120.8
F2 C11 C10 119.04(16)
F2 C11 C12 118.48(16)
C10 C11 C12 122.48(16)
C11 C12 C13 118.44(16)
C11 C12 H11 120.8
C13 C12 H11 120.8
C12 C13 C8 121.22(16)
C12 C13 H12 119.4
C8 C13 H12 119.4
C15 C14 C19 119.21(14)
C15 C14 C7 119.72(13)
C19 C14 C7 120.86(13)
C16 C15 C14 120.14(17)
C16 C15 H13 119.9
C14 C15 H13 119.9
C17 C16 C15 118.45(18)
C17 C16 H14 120.8
C15 C16 H14 120.8
C18 C17 F3 119.1(2)
C18 C17 C16 123.19(17)
F3 C17 C16 117.7(2)
C17 C18 C19 118.49(18)
C17 C18 H15 120.8
C19 C18 H15 120.8
C18 C19 C14 120.50(18)
C18 C19 H16 119.7
C14 C19 H16 119.7

loop_
_geom_bond_atom_site_label_1
_geom_bond_atom_site_label_2
_geom_bond_distance
O1 C1 1.361(2)
O1 C7 1.4598(17)
C1 O2 1.205(2)
C1 N1 1.347(2)
N1 C3 1.455(2)
N1 C2 1.459(2)
C2 H1 0.9600
C2 H2 0.9600
C2 H3 0.9600
C3 C4 1.528(2)
C3 C7 1.5571(19)
C3 H4 0.9800
C4 F1 1.397(2)
C4 C5 1.517(2)
C4 H5 0.9800
C5 O3 1.224(2)
C5 N2 1.322(2)
N2 C6 1.455(2)
N2 H17 0.84(2)
C6 H6 0.9600
C6 H7 0.9600
C6 H8 0.9600
C7 C14 1.511(2)
C7 C8 1.536(2)
C8 C9 1.384(2)
C8 C13 1.390(2)
C9 C10 1.386(2)
C9 H9 0.9300
C10 C11 1.367(2)
C10 H10 0.9300
C11 F2 1.361(2)
C11 C12 1.367(3)
C12 C13 1.378(3)
C12 H11 0.9300
C13 H12 0.9300
C14 C15 1.391(2)
C14 C19 1.393(2)
C15 C16 1.388(2)
C15 H13 0.9300
C16 C17 1.369(3)
C16 H14 0.9300
C17 C18 1.357(3)
C17 F3 1.361(2)
C18 C19 1.385(3)
C18 H15 0.9300
C19 H16 0.9300

loop_
_geom_torsion_atom_site_label_1
_geom_torsion_atom_site_label_2
_geom_torsion_atom_site_label_3
_geom_torsion_atom_site_label_4
_geom_torsion
C7 O1 C1 O2 -164.58(18)
C7 O1 C1 N1 14.90(18)
O2 C1 N1 C3 -171.41(19)
O1 C1 N1 C3 9.16(19)
O2 C1 N1 C2 -2.5(3)
O1 C1 N1 C2 178.08(16)
C1 N1 C3 C4 95.08(16)
C2 N1 C3 C4 -73.3(2)
C1 N1 C3 C7 -26.81(16)
C2 N1 C3 C7 164.78(17)
N1 C3 C4 F1 -51.59(17)
C7 C3 C4 F1 59.61(16)
N1 C3 C4 C5 71.13(17)
C7 C3 C4 C5 -177.67(12)
F1 C4 C5 O3 -175.08(16)
C3 C4 C5 O3 63.0(2)
F1 C4 C5 N2 5.0(2)
C3 C4 C5 N2 -116.93(17)
O3 C5 N2 C6 -3.5(3)
C4 C5 N2 C6 176.41(18)
C1 O1 C7 C14 -154.21(12)
C1 O1 C7 C8 87.62(14)
C1 O1 C7 C3 -30.61(15)
N1 C3 C7 O1 33.14(13)
C4 C3 C7 O1 -85.64(14)
N1 C3 C7 C14 151.40(12)
C4 C3 C7 C14 32.62(18)
N1 C3 C7 C8 -80.91(14)
C4 C3 C7 C8 160.31(12)
O1 C7 C8 C9 -154.72(13)
C14 C7 C8 C9 87.33(16)
C3 C7 C8 C9 -44.10(18)
O1 C7 C8 C13 29.04(17)
C14 C7 C8 C13 -88.91(16)
C3 C7 C8 C13 139.66(14)
C13 C8 C9 C10 -2.1(2)
C7 C8 C9 C10 -178.37(14)
C8 C9 C10 C11 0.7(3)
C9 C10 C11 F2 -179.39(15)
C9 C10 C11 C12 1.5(3)
F2 C11 C12 C13 178.69(16)
C10 C11 C12 C13 -2.2(3)
C11 C12 C13 C8 0.7(3)
C9 C8 C13 C12 1.4(3)
C7 C8 C13 C12 177.81(16)
O1 C7 C14 C15 164.66(13)
C8 C7 C14 C15 -78.67(16)
C3 C7 C14 C15 50.62(19)
O1 C7 C14 C19 -20.62(19)
C8 C7 C14 C19 96.04(16)
C3 C7 C14 C19 -134.67(15)
C19 C14 C15 C16 1.4(2)
C7 C14 C15 C16 176.20(15)
C14 C15 C16 C17 -1.1(3)
C15 C16 C17 C18 0.0(3)
C15 C16 C17 F3 -179.37(17)
F3 C17 C18 C19 -179.87(18)
C16 C17 C18 C19 0.7(3)
C17 C18 C19 C14 -0.4(3)
C15 C14 C19 C18 -0.6(2)
C7 C14 C19 C18 -175.37(15)
